data_4100420
loop_
_publ_author_name
'Song, Qiuling'
.
'Lebeis, Christopher W.'
.
'Shen, Xianfeng'
.
'Ho, Douglas M.'
.
'Pascal Jr., Robert A.'
.

_publ_section_title
;
2,3,10,11,18,19-Hexaphenyl-1,4,9,12,17,20-hexamethylhexa-o-phenylene
Dichloromethane Disolvate
;
_journal_name_full 'Journal of the American Chemical Society'
_journal_year 2005
_chemical_formula_iupac 'C78 H60 . 2(C H2 Cl2)'
_chemical_formula_moiety 'C78 H60, 2(C H2 Cl2)'
_chemical_formula_structural 'C78 H60 . 2(C H2 Cl2)'
_chemical_formula_sum 'C80 H64 Cl4'
_chemical_formula_weight 1167.11
_chemical_melting_point_gt 673.15
_space_group_IT_number 15
_symmetry_cell_setting monoclinic
_symmetry_space_group_name_Hall '-C 2yc'
_symmetry_space_group_name_H-M 'C 1 2/c 1'
_cell_angle_alpha 90.00
_cell_angle_beta 100.957(1)
_cell_angle_gamma 90.00
_cell_formula_units_Z 4
_cell_length_a 17.6882(4)
_cell_length_b 27.3758(7)
_cell_length_c 12.8257(3)
_cell_measurement_temperature 200(2)
_cell_volume 6097.4(3)
_diffrn_ambient_temperature 200(2)
_exptl_crystal_density_diffrn 1.271
_cod_depositor_comments
;
The following automatic conversions were performed:
'_symmetry_cell_setting' value 'Monoclinic' changed to 'monoclinic'
according to '/home/saulius/struct/CIF-dictionaries/cif_core.dic'
dictionary named 'cif_core.dic' version 2.4.1 from 2010-06-29.

Automatic conversion script
Id: cif_fix_enum 1527 2010-12-29 10:47:43Z saulius 

The following automatic conversions were performed:

'_chemical_melting_point' tag was changed to
'_chemical_melting_point_gt' since the value was specified 'more
than' ('>') a certain temperature. The value '> 400\%' was changed to
'673.15' - it was converted from degrees Celsius(C) to Kelvins(K).

Automatic conversion script
Id: cif_fix_values 1646 2011-03-28 12:23:43Z adriana 
;
_cod_original_sg_symbol_H-M 'C 2/c'
_cod_database_code 4100420

loop_
_symmetry_equiv_pos_as_xyz
'x, y, z'
'-x, y, -z+1/2'
'x+1/2, y+1/2, z'
'-x+1/2, y+1/2, -z+1/2'
'-x, -y, -z'
'x, -y, z-1/2'
'-x+1/2, -y+1/2, -z'
'x+1/2, -y+1/2, z-1/2'

loop_
_atom_site_aniso_label
_atom_site_aniso_U_11
_atom_site_aniso_U_22
_atom_site_aniso_U_33
_atom_site_aniso_U_23
_atom_site_aniso_U_13
_atom_site_aniso_U_12
C1 0.0350(9) 0.0297(10) 0.0329(9) 0.0002(7) 0.0105(7) -0.0013(7)
C2 0.0298(9) 0.0323(10) 0.0348(9) 0.0007(7) 0.0070(7) -0.0014(7)
C3 0.0312(9) 0.0287(9) 0.0314(8) 0.0019(7) 0.0090(7) 0.0004(7)
C4 0.0308(9) 0.0294(10) 0.0313(8) -0.0028(7) 0.0032(7) 0.0003(7)
C5 0.0330(9) 0.0357(10) 0.0398(10) -0.0012(8) 0.0064(7) -0.0017(8)
C6 0.0309(9) 0.0434(12) 0.0462(10) -0.0058(9) 0.0056(8) 0.0021(8)
C7 0.0372(10) 0.0406(11) 0.0445(11) -0.0018(8) -0.0012(8) 0.0093(9)
C8 0.0426(10) 0.0315(10) 0.0341(9) 0.0007(7) 0.0018(8) 0.0030(8)
C9 0.0341(9) 0.0275(9) 0.0289(8) -0.0037(7) 0.0034(7) 0.0001(7)
C10 0.0363(9) 0.0278(9) 0.0282(8) 0.0026(7) 0.0057(7) 0.0017(7)
C11 0.0386(10) 0.0285(9) 0.0295(8) 0.0011(7) 0.0039(7) 0.0009(8)
C12 0.0398(10) 0.0290(10) 0.0298(8) 0.0007(7) 0.0052(7) 0.0038(8)
C13 0.0355(9) 0.0303(10) 0.0316(9) 0.0024(7) 0.0080(7) 0.0023(8)
C14 0.0384(9) 0.0264(9) 0.0315(8) 0.0008(7) 0.0079(7) -0.0003(8)
C15 0.0377(9) 0.0268(9) 0.0270(8) 0.0008(7) 0.0070(7) 0.0012(7)
C16 0.0326(9) 0.0286(10) 0.0307(8) -0.0006(7) 0.0063(7) -0.0010(7)
C17 0.0400(10) 0.0337(10) 0.0306(8) 0.0015(7) 0.0083(7) 0.0000(8)
C18 0.0447(10) 0.0270(10) 0.0398(9) 0.0032(7) 0.0077(8) 0.0005(8)
C19 0.0364(9) 0.0289(10) 0.0350(9) 0.0012(7) 0.0031(7) -0.0009(8)
C20 0.0512(12) 0.0441(12) 0.0479(11) -0.0092(9) 0.0127(9) -0.0025(10)
C21 0.073(2) 0.0458(14) 0.0609(14) -0.0210(11) 0.0072(12) 0.0025(12)
C22 0.0654(15) 0.0392(13) 0.0640(14) -0.0040(11) -0.0067(12) -0.0136(11)
C23 0.0571(13) 0.0496(14) 0.0577(13) 0.0068(11) 0.0044(11) -0.0209(11)
C24 0.0483(12) 0.0420(12) 0.0444(11) -0.0016(9) 0.0117(9) -0.0099(9)
C25 0.0381(10) 0.0361(11) 0.0441(10) -0.0006(8) 0.0025(8) -0.0034(8)
C26 0.0450(11) 0.0374(11) 0.0376(10) -0.0070(8) 0.0090(8) -0.0050(9)
C27 0.0330(9) 0.0392(11) 0.0413(10) -0.0105(8) 0.0031(8) 0.0034(8)
C28 0.0361(10) 0.0605(14) 0.0447(11) -0.0120(9) 0.0108(8) 0.0026(9)
C29 0.0399(12) 0.094(2) 0.0588(14) -0.0342(13) 0.0161(10) -0.0029(13)
C30 0.0435(13) 0.087(2) 0.095(2) -0.055(2) 0.0115(13) 0.0058(13)
C31 0.0534(15) 0.0475(15) 0.107(2) -0.0328(14) -0.0043(14) 0.0135(11)
C32 0.0481(12) 0.0404(12) 0.0642(14) -0.0124(10) -0.0032(10) 0.0074(10)
C33 0.0371(10) 0.0301(10) 0.0351(9) -0.0047(7) 0.0089(7) 0.0018(8)
C34 0.0413(10) 0.0366(11) 0.0443(10) 0.0013(8) 0.0140(8) 0.0047(9)
C35 0.0520(12) 0.0419(12) 0.0543(12) -0.0003(9) 0.0256(10) 0.0006(10)
C36 0.0429(12) 0.0579(14) 0.0623(13) -0.0075(11) 0.0229(10) -0.0014(11)
C37 0.0400(11) 0.0605(15) 0.0621(14) -0.0020(11) 0.0112(10) 0.0130(10)
C38 0.0460(11) 0.0406(12) 0.0476(11) 0.0019(9) 0.0109(9) 0.0069(9)
C39 0.0416(10) 0.0351(11) 0.0400(10) -0.0044(8) 0.0110(8) -0.0044(8)
C1S 0.112(5) 0.071(3) 0.059(4) -0.002(2) 0.015(6) -0.008(4)
Cl1S 0.120(2) 0.103(2) 0.114(2) -0.031(2) 0.063(2) -0.026(2)
Cl2S 0.117(3) 0.124(4) 0.120(3) -0.017(3) 0.074(3) -0.039(3)
C2S 0.051(2) 0.069(2) 0.080(2) 0.000 0.002(2) 0.000
Cl3S 0.0989(6) 0.1076(7) 0.1185(7) -0.0536(5) 0.0295(5) -0.0245(5)

loop_
_atom_site_label
_atom_site_type_symbol
_atom_site_fract_x
_atom_site_fract_y
_atom_site_fract_z
_atom_site_U_iso_or_equiv
_atom_site_thermal_displace_type
_atom_site_occupancy
_atom_site_calc_flag
_atom_site_refinement_flags
_atom_site_disorder_group
C1 C 0.53555(10) 0.79380(6) 0.28479(13) 0.0320(4) Uani 1 d . .
C2 C 0.57202(10) 0.74957(6) 0.31856(13) 0.0322(4) Uani 1 d . .
C3 C 0.53755(9) 0.70443(6) 0.28184(13) 0.0301(4) Uani 1 d . .
C4 C 0.58818(10) 0.66032(6) 0.31028(13) 0.0308(4) Uani 1 d . .
C5 C 0.66090(10) 0.66317(7) 0.28166(14) 0.0362(4) Uani 1 d . .
H5 H 0.67042 0.68857 0.23536 0.043 Uiso 1 calc R .
C6 C 0.71893(11) 0.63028(7) 0.31861(15) 0.0404(4) Uani 1 d . .
H6 H 0.76786 0.63356 0.29904 0.048 Uiso 1 calc R .
C7 C 0.70545(11) 0.59255(7) 0.38423(15) 0.0420(5) Uani 1 d . .
H7 H 0.74575 0.57071 0.41315 0.050 Uiso 1 calc R .
C8 C 0.63309(11) 0.58690(7) 0.40734(14) 0.0368(4) Uani 1 d . .
H8 H 0.62328 0.55980 0.44909 0.044 Uiso 1 calc R .
C9 C 0.57357(10) 0.61996(6) 0.37104(13) 0.0305(4) Uani 1 d . .
C10 C 0.49690(10) 0.61102(6) 0.39877(13) 0.0308(4) Uani 1 d . .
C11 C 0.46835(10) 0.64274(6) 0.46833(13) 0.0325(4) Uani 1 d . .
C12 C 0.39567(10) 0.63402(6) 0.49262(13) 0.0331(4) Uani 1 d . .
C13 C 0.35223(10) 0.59373(6) 0.44865(13) 0.0323(4) Uani 1 d . .
C14 C 0.38082(10) 0.56156(6) 0.37993(13) 0.0320(4) Uani 1 d . .
C15 C 0.45505(10) 0.56922(6) 0.35743(12) 0.0304(4) Uani 1 d . .
C16 C 0.48689(9) 0.52822(6) 0.29895(13) 0.0306(4) Uani 1 d . .
C17 C 0.48237(10) 0.48266(6) 0.34818(13) 0.0346(4) Uani 1 d . .
H17 H 0.47145 0.48227 0.41789 0.042 Uiso 1 calc R .
C18 C 0.49288(11) 0.43857(7) 0.30110(14) 0.0372(4) Uani 1 d . .
H18 H 0.49038 0.40876 0.33821 0.045 Uiso 1 calc R .
C19 C 0.57381(10) 0.84129(6) 0.32069(13) 0.0339(4) Uani 1 d . .
C20 C 0.54927(12) 0.86995(8) 0.3968(2) 0.0473(5) Uani 1 d . .
H20 H 0.50737 0.85950 0.4279 0.057 Uiso 1 calc R .
C21 C 0.58601(15) 0.91415(8) 0.4278(2) 0.0607(6) Uani 1 d . .
H21 H 0.56890 0.93362 0.4801 0.073 Uiso 1 calc R .
C22 C 0.64663(14) 0.92982(8) 0.3837(2) 0.0587(6) Uani 1 d . .
H22 H 0.67104 0.96009 0.4049 0.070 Uiso 1 calc R .
C23 C 0.67166(13) 0.90164(8) 0.3091(2) 0.0557(6) Uani 1 d . .
H23 H 0.71392 0.91217 0.2788 0.067 Uiso 1 calc R .
C24 C 0.63550(11) 0.85776(7) 0.2775(2) 0.0445(5) Uani 1 d . .
H24 H 0.65320 0.83855 0.2253 0.053 Uiso 1 calc R .
C25 C 0.64594(11) 0.75261(7) 0.40166(15) 0.0401(4) Uani 1 d . .
H25A H 0.6399 0.7771 0.4551 0.060 Uiso 1 calc R .
H25B H 0.6888 0.7619 0.3673 0.060 Uiso 1 calc R .
H25C H 0.6567 0.72073 0.4360 0.060 Uiso 1 calc R .
C26 C 0.51878(11) 0.68297(7) 0.52476(14) 0.0399(4) Uani 1 d . .
H26A H 0.5118 0.6850 0.5986 0.060 Uiso 1 calc R .
H26B H 0.5044 0.71417 0.4890 0.060 Uiso 1 calc R .
H26C H 0.57283 0.6758 0.5232 0.060 Uiso 1 calc R .
C27 C 0.36503(10) 0.66786(7) 0.56689(15) 0.0384(4) Uani 1 d . .
C28 C 0.35144(11) 0.65194(8) 0.6646(2) 0.0467(5) Uani 1 d . .
H28 H 0.36118 0.61885 0.6851 0.056 Uiso 1 calc R .
C29 C 0.32364(12) 0.68410(11) 0.7326(2) 0.0633(7) Uani 1 d . .
H29 H 0.31480 0.67293 0.7994 0.076 Uiso 1 calc R .
C30 C 0.30906(14) 0.73179(12) 0.7033(3) 0.0753(9) Uani 1 d . .
H30 H 0.29019 0.75371 0.7498 0.090 Uiso 1 calc R .
C31 C 0.32170(14) 0.74795(9) 0.6067(3) 0.0718(8) Uani 1 d . .
H31 H 0.31113 0.78099 0.5863 0.086 Uiso 1 calc R .
C32 C 0.34987(12) 0.71627(8) 0.5384(2) 0.0527(6) Uani 1 d . .
H32 H 0.35876 0.72782 0.4719 0.063 Uiso 1 calc R .
C33 C 0.27553(10) 0.58381(6) 0.47705(13) 0.0338(4) Uani 1 d . .
C34 C 0.26737(11) 0.54596(7) 0.54671(15) 0.0400(4) Uani 1 d . .
H34 H 0.31072 0.52636 0.57520 0.048 Uiso 1 calc R .
C35 C 0.19730(12) 0.53648(8) 0.5750(2) 0.0474(5) Uani 1 d . .
H35 H 0.19294 0.51075 0.6232 0.057 Uiso 1 calc R .
C36 C 0.13365(12) 0.56421(8) 0.5335(2) 0.0527(5) Uani 1 d . .
H36 H 0.08539 0.55755 0.5527 0.063 Uiso 1 calc R .
C37 C 0.14037(12) 0.60171(9) 0.4639(2) 0.0540(6) Uani 1 d . .
H37 H 0.09662 0.62088 0.4350 0.065 Uiso 1 calc R .
C38 C 0.21092(12) 0.61145(7) 0.4360(2) 0.0445(5) Uani 1 d . .
H38 H 0.21507 0.63740 0.3883 0.053 Uiso 1 calc R .
C39 C 0.32773(11) 0.52090(7) 0.32827(14) 0.0385(4) Uani 1 d . .
H39A H 0.3446 0.5097 0.2637 0.058 Uiso 1 calc R .
H39B H 0.2749 0.53325 0.3099 0.058 Uiso 1 calc R .
H39C H 0.3296 0.4935 0.3780 0.058 Uiso 1 calc R .
C1S C 0.4945(6) 0.0125(2) 0.2212(4) 0.081(2) Uani 0.50 d P -1
H1SA H 0.4613 0.0088 0.1503 0.097 Uiso 0.50 calc PR -1
H1SB H 0.5126 -0.0204 0.2464 0.097 Uiso 0.50 calc PR -1
Cl1S Cl 0.5728(4) 0.0477(3) 0.2092(7) 0.1069(14) Uani 0.50 d P -1
Cl2S Cl 0.4405(3) 0.0363(2) 0.3069(6) 0.113(2) Uani 0.50 d P -1
C2S C 0.5000 0.21977(14) 0.2500 0.0681(10) Uani 1 d S .
H2SA H 0.4608 0.24110 0.2071 0.082 Uiso 1 d R .
Cl3S Cl 0.54382(5) 0.18496(3) 0.16482(8) 0.1072(3) Uani 1 d . .

loop_
_geom_bond_atom_site_label_1
_geom_bond_atom_site_label_2
_geom_bond_distance
_geom_bond_site_symmetry_2
_geom_bond_publ_flag
C1 C1 1.397(3) 2_655 yes
C1 C2 1.401(2) . yes
C1 C19 1.497(2) . yes
C2 C3 1.418(2) . yes
C2 C25 1.524(2) . yes
C3 C3 1.421(3) 2_655 yes
C3 C4 1.506(2) . yes
C4 C9 1.404(2) . yes
C4 C5 1.405(2) . yes
C5 C6 1.380(3) . yes
C5 H5 0.95 . ?
C6 C7 1.381(3) . yes
C6 H6 0.95 . ?
C7 C8 1.376(3) . yes
C7 H7 0.95 . ?
C8 C9 1.399(2) . yes
C8 H8 0.95 . ?
C9 C10 1.486(2) . yes
C10 C11 1.406(2) . yes
C10 C15 1.411(2) . yes
C11 C12 1.400(2) . yes
C11 C26 1.512(2) . yes
C12 C13 1.400(2) . yes
C12 C27 1.502(2) . yes
C13 C14 1.406(2) . yes
C13 C33 1.495(2) . yes
C14 C15 1.412(2) . yes
C14 C39 1.524(2) . yes
C15 C16 1.517(2) . yes
C16 C17 1.407(2) . yes
C16 C16 1.419(3) 2_655 yes
C17 C18 1.378(2) . yes
C17 H17 0.95 . ?
C18 C18 1.381(3) 2_655 yes
C18 H18 0.95 . ?
C19 C20 1.385(3) . yes
C19 C24 1.390(3) . yes
C20 C21 1.395(3) . yes
C20 H20 0.95 . ?
C21 C22 1.373(3) . yes
C21 H21 0.95 . ?
C22 C23 1.367(3) . yes
C22 H22 0.95 . ?
C23 C24 1.385(3) . yes
C23 H23 0.95 . ?
C24 H24 0.95 . ?
C25 H25A 0.98 . ?
C25 H25B 0.98 . ?
C25 H25C 0.98 . ?
C26 H26A 0.98 . ?
C26 H26B 0.98 . ?
C26 H26C 0.98 . ?
C27 C32 1.387(3) . yes
C27 C28 1.390(3) . yes
C28 C29 1.393(3) . yes
C28 H28 0.95 . ?
C29 C30 1.370(4) . yes
C29 H29 0.95 . ?
C30 C31 1.373(4) . yes
C30 H30 0.95 . ?
C31 C32 1.390(3) . yes
C31 H31 0.95 . ?
C32 H32 0.95 . ?
C33 C38 1.388(3) . yes
C33 C34 1.394(3) . yes
C34 C35 1.380(3) . yes
C34 H34 0.95 . ?
C35 C36 1.378(3) . yes
C35 H35 0.95 . ?
C36 C37 1.380(3) . yes
C36 H36 0.95 . ?
C37 C38 1.388(3) . yes
C37 H37 0.95 . ?
C38 H38 0.95 . ?
C39 H39A 0.98 . ?
C39 H39B 0.98 . ?
C39 H39C 0.98 . ?
C1S Cl2S 1.715(11) . yes
C1S Cl1S 1.718(12) . yes
C1S H1SA 0.99 . ?
C1S H1SB 0.99 . ?
C2S Cl3S 1.739(2) . yes
C2S Cl3S 1.739(2) 2_655 yes
C2S H2SA 0.99 . ?
